data_7111577
loop_
_publ_author_name
'Hua, Shao-An'
'Huang, Gin-Chen'
'Liu, Isiah Po-Chun'
'Kuo, Jau-Huei'
'Jiang, Ching-Hong'
'Chiu, Chien-Lan'
'Yeh, Chen-Yu'
'Lee, Gene-Hsiang'
'Peng, Shie-Ming'

_publ_section_title
;
 Manipulation of electronic structure via supporting ligands: a charge
 disproportionate model within the linear metal framework of asymmetric
 nickel string [Ni7(phdptrany)4Cl](PF6)
;
_journal_issue 27
_journal_name_full 'Chemical Communications'
_journal_page_first 5018
_journal_page_last 5020
_journal_paper_doi 10.1039/b926315b
_journal_volume 46
_journal_year 2010
_chemical_formula_sum 'C106 H86 Cl9 F6 N28 Ni7 P'
_chemical_formula_weight 2627.02
_chemical_name_systematic
;
?
;
_space_group_IT_number 14
_symmetry_cell_setting monoclinic
_symmetry_space_group_name_Hall '-P 2ybc'
_symmetry_space_group_name_H-M 'P 1 21/c 1'
_atom_sites_solution_hydrogens geom
_atom_sites_solution_primary direct
_atom_sites_solution_secondary difmap
_audit_creation_method SHELXL-97
_cell_angle_alpha 90.00
_cell_angle_beta 99.7034(13)
_cell_angle_gamma 90.00
_cell_formula_units_Z 4
_cell_length_a 41.262(2)
_cell_length_b 13.7958(7)
_cell_length_c 18.5806(9)
_cell_measurement_reflns_used all
_cell_measurement_temperature 150(2)
_cell_measurement_theta_max 25.00
_cell_measurement_theta_min 1.00
_cell_volume 10425.5(9)
_computing_cell_refinement DENZO-SMN
_computing_data_collection 'NONIUS COLLECT'
_computing_data_reduction DENZO-SMN
_computing_molecular_graphics 'Bruker SHELXTL'
_computing_publication_material 'Bruker SHELXTL'
_computing_structure_refinement 'SHELXL-97 (Sheldrick, 1997)'
_computing_structure_solution 'SHELXS-97 (Sheldrick, 1990)'
_diffrn_ambient_temperature 150(2)
_diffrn_measured_fraction_theta_full 0.990
_diffrn_measured_fraction_theta_max 0.990
_diffrn_measurement_device_type 'NONIUS KappaCCD'
_diffrn_measurement_method '\w scans'
_diffrn_radiation_monochromator graphite
_diffrn_radiation_source 'fine-focus sealed tube'
_diffrn_radiation_type MoK\a
_diffrn_radiation_wavelength 0.71073
_diffrn_reflns_av_R_equivalents 0.1020
_diffrn_reflns_av_sigmaI/netI 0.1181
_diffrn_reflns_limit_h_max 49
_diffrn_reflns_limit_h_min -48
_diffrn_reflns_limit_k_max 16
_diffrn_reflns_limit_k_min -16
_diffrn_reflns_limit_l_max 21
_diffrn_reflns_limit_l_min -22
_diffrn_reflns_number 49140
_diffrn_reflns_theta_full 25.00
_diffrn_reflns_theta_max 25.00
_diffrn_reflns_theta_min 1.00
_exptl_absorpt_coefficient_mu 1.559
_exptl_absorpt_correction_T_max 0.978
_exptl_absorpt_correction_T_min 0.612
_exptl_absorpt_correction_type multi-scan
_exptl_crystal_colour dark-brown
_exptl_crystal_density_diffrn 1.674
_exptl_crystal_density_meas ?
_exptl_crystal_density_method 'not measured'
_exptl_crystal_description plate
_exptl_crystal_F_000 5344
_exptl_crystal_size_max 0.33
_exptl_crystal_size_mid 0.25
_exptl_crystal_size_min 0.02
_refine_diff_density_max 1.049
_refine_diff_density_min -0.870
_refine_diff_density_rms 0.203
_refine_ls_extinction_coef 0.00106(7)
_refine_ls_extinction_expression Fc^*^=kFc[1+0.001xFc^2^\l^3^/sin(2\q)]^-1/4^
_refine_ls_extinction_method SHELXL
_refine_ls_goodness_of_fit_ref 1.011
_refine_ls_hydrogen_treatment mixed
_refine_ls_matrix_type full
_refine_ls_number_parameters 1385
_refine_ls_number_reflns 18168
_refine_ls_number_restraints 9
_refine_ls_restrained_S_all 1.022
_refine_ls_R_factor_all 0.1724
_refine_ls_R_factor_gt 0.0664
_refine_ls_shift/su_max 0.019
_refine_ls_shift/su_mean 0.001
_refine_ls_structure_factor_coef Fsqd
_refine_ls_weighting_details 'calc w=1/[\s^2^(Fo^2^)+(0.0907P)^2^+0.0000P] where P=(Fo^2^+2Fc^2^)/3'
_refine_ls_weighting_scheme calc
_refine_ls_wR_factor_gt 0.1570
_refine_ls_wR_factor_ref 0.2051
_reflns_number_gt 7854
_reflns_number_total 18168
_reflns_threshold_expression >2sigma(I)
_cod_data_source_file B926315Bsup1.cif
_cod_data_source_block ic13015
_cod_depositor_comments
;
The following automatic conversions were performed:

'_symmetry_cell_setting' value 'Monoclinic' changed to 'monoclinic'
according to /home/saulius/struct/CIF-dictionaries/cif_core.dic
dictionary named 'cif_core.dic' version 2.4.2 from 2011-04-26.

Automatic conversion script
Id: cif_fix_values 1891 2012-01-12 08:04:46Z andrius 

The following automatic conversions were performed:

'_exptl_crystal_density_meas' value 'not_measured' was changed to '?'
- the value is perceived as not measured.

Automatic conversion script
Id: cif_fix_values 3008 2015-01-20 13:52:24Z robertas 
;
_cod_original_sg_symbol_H-M P2(1)/c
_cod_database_code 7111577

loop_
_symmetry_equiv_pos_as_xyz
'x, y, z'
'-x, y+1/2, -z+1/2'
'-x, -y, -z'
'x, -y-1/2, z-1/2'

loop_
_atom_site_label
_atom_site_type_symbol
_atom_site_fract_x
_atom_site_fract_y
_atom_site_fract_z
_atom_site_U_iso_or_equiv
_atom_site_adp_type
_atom_site_occupancy
_atom_site_symmetry_multiplicity
_atom_site_calc_flag
_atom_site_refinement_flags
Ni1 Ni 0.44069(2) 0.61554(7) 0.16203(5) 0.0389(3) Uani 1 1 d .
Ni2 Ni 0.38353(2) 0.62080(6) 0.14366(5) 0.0338(3) Uani 1 1 d .
Ni3 Ni 0.32665(2) 0.62408(6) 0.12534(5) 0.0327(3) Uani 1 1 d .
Ni4 Ni 0.27045(2) 0.62170(6) 0.10680(5) 0.0318(2) Uani 1 1 d .
Ni5 Ni 0.21502(2) 0.61904(6) 0.08878(5) 0.0334(3) Uani 1 1 d .
Ni6 Ni 0.15966(2) 0.61646(7) 0.07263(5) 0.0346(3) Uani 1 1 d .
Ni7 Ni 0.10306(2) 0.61298(7) 0.05712(5) 0.0389(3) Uani 1 1 d .
Cl1 Cl 0.49977(4) 0.60914(14) 0.18135(11) 0.0477(5) Uani 1 1 d .
N1 N 0.43578(14) 0.7705(4) 0.1517(3) 0.0383(16) Uani 1 1 d .
N2 N 0.38081(13) 0.7647(4) 0.1631(3) 0.0351(15) Uani 1 1 d .
N3 N 0.32591(13) 0.7463(4) 0.1726(3) 0.0342(15) Uani 1 1 d .
N4 N 0.27095(13) 0.7175(4) 0.1818(3) 0.0308(14) Uani 1 1 d .
N5 N 0.21695(12) 0.6730(4) 0.1826(3) 0.0312(14) Uani 1 1 d .
N6 N 0.16255(13) 0.6262(4) 0.1763(3) 0.0352(15) Uani 1 1 d .
N7 N 0.10814(13) 0.5746(4) 0.1579(3) 0.0406(16) Uani 1 1 d .
N8 N 0.43720(15) 0.6297(4) 0.2766(3) 0.0444(16) Uani 1 1 d .
N9 N 0.38158(14) 0.5936(4) 0.2506(3) 0.0346(15) Uani 1 1 d .
N10 N 0.32638(13) 0.5581(4) 0.2154(3) 0.0347(15) Uani 1 1 d .
N11 N 0.27105(14) 0.5199(4) 0.1765(3) 0.0349(15) Uani 1 1 d .
N12 N 0.21600(13) 0.4935(4) 0.1295(3) 0.0344(15) Uani 1 1 d .
N13 N 0.16089(14) 0.4787(4) 0.0795(3) 0.0372(15) Uani 1 1 d .
N14 N 0.10533(14) 0.4792(4) 0.0296(3) 0.0418(16) Uani 1 1 d .
N15 N 0.43438(14) 0.4643(4) 0.1739(3) 0.0388(16) Uani 1 1 d .
N16 N 0.37931(13) 0.4779(4) 0.1234(3) 0.0361(15) Uani 1 1 d .
N17 N 0.32454(13) 0.5033(4) 0.0769(3) 0.0334(15) Uani 1 1 d .
N18 N 0.26896(13) 0.5284(4) 0.0310(3) 0.0362(15) Uani 1 1 d .
N19 N 0.21382(13) 0.5649(4) -0.0048(3) 0.0352(15) Uani 1 1 d .
N20 N 0.15838(14) 0.6072(4) -0.0305(3) 0.0361(15) Uani 1 1 d .
N21 N 0.10352(13) 0.6496(4) -0.0415(3) 0.0404(16) Uani 1 1 d .
N22 N 0.43369(14) 0.6043(4) 0.0456(3) 0.0396(16) Uani 1 1 d .
N23 N 0.37904(13) 0.6499(4) 0.0355(3) 0.0360(15) Uani 1 1 d .
N24 N 0.32433(12) 0.6890(4) 0.0340(3) 0.0318(14) Uani 1 1 d .
N25 N 0.26945(13) 0.7236(4) 0.0368(3) 0.0316(14) Uani 1 1 d .
N26 N 0.21427(13) 0.7456(4) 0.0483(3) 0.0354(15) Uani 1 1 d .
N27 N 0.15998(14) 0.7550(4) 0.0660(3) 0.0358(15) Uani 1 1 d .
N28 N 0.10598(14) 0.7486(4) 0.0856(3) 0.0395(16) Uani 1 1 d .
C1 C 0.46225(19) 0.8211(6) 0.1435(4) 0.050(2) Uani 1 1 d .
H1 H 0.4813 0.7867 0.1359 0.060 Uiso 1 1 calc R
C2 C 0.46356(19) 0.9204(6) 0.1456(4) 0.056(2) Uani 1 1 d .
H2 H 0.4833 0.9536 0.1416 0.068 Uiso 1 1 calc R
C3 C 0.43569(19) 0.9708(6) 0.1536(5) 0.060(3) Uani 1 1 d .
H3 H 0.4361 1.0396 0.1555 0.071 Uiso 1 1 calc R
C4 C 0.40698(19) 0.9208(5) 0.1589(4) 0.046(2) Uani 1 1 d .
C5 C 0.40783(17) 0.8194(6) 0.1579(4) 0.0383(19) Uani 1 1 d .
C6 C 0.37637(19) 0.9652(6) 0.1624(4) 0.052(2) Uani 1 1 d .
H6 H 0.3747 1.0338 0.1617 0.062 Uiso 1 1 calc R
C7 C 0.34932(19) 0.9108(5) 0.1669(4) 0.046(2) Uani 1 1 d .
H7 H 0.3287 0.9410 0.1681 0.055 Uiso 1 1 calc R
C8 C 0.35220(17) 0.8074(5) 0.1696(4) 0.0345(18) Uani 1 1 d .
C9 C 0.29882(17) 0.7729(5) 0.2027(4) 0.0344(18) Uani 1 1 d .
C10 C 0.29795(18) 0.8428(5) 0.2552(4) 0.042(2) Uani 1 1 d .
H10 H 0.3171 0.8802 0.2721 0.051 Uiso 1 1 calc R
C11 C 0.26902(18) 0.8594(5) 0.2838(4) 0.045(2) Uani 1 1 d .
H11 H 0.2683 0.9097 0.3185 0.055 Uiso 1 1 calc R
C12 C 0.24215(18) 0.8032(5) 0.2618(4) 0.045(2) Uani 1 1 d .
H12 H 0.2227 0.8141 0.2818 0.054 Uiso 1 1 calc R
C13 C 0.24257(17) 0.7305(5) 0.2107(4) 0.0360(18) Uani 1 1 d .
C14 C 0.19165(17) 0.6518(5) 0.2199(4) 0.0358(18) Uani 1 1 d .
C15 C 0.19389(18) 0.6479(6) 0.2943(4) 0.047(2) Uani 1 1 d .
H15 H 0.2138 0.6653 0.3250 0.057 Uiso 1 1 calc R
C16 C 0.16729(18) 0.6189(6) 0.3241(4) 0.052(2) Uani 1 1 d .
H16 H 0.1691 0.6169 0.3757 0.062 Uiso 1 1 calc R
C17 C 0.13824(18) 0.5928(6) 0.2814(4) 0.051(2) Uani 1 1 d .
H17 H 0.1200 0.5731 0.3032 0.062 Uiso 1 1 calc R
C18 C 0.13568(17) 0.5956(5) 0.2057(4) 0.0387(19) Uani 1 1 d .
C19 C 0.08517(19) 0.5090(6) 0.1810(4) 0.047(2) Uani 1 1 d .
C20 C 0.0944(2) 0.4208(7) 0.2113(5) 0.065(3) Uani 1 1 d .
H20 H 0.1170 0.4033 0.2175 0.077 Uiso 1 1 calc R
C21 C 0.0730(3) 0.3572(7) 0.2328(6) 0.084(3) Uani 1 1 d .
H21 H 0.0804 0.2962 0.2529 0.101 Uiso 1 1 calc R
C22 C 0.0399(3) 0.3824(8) 0.2250(5) 0.081(3) Uani 1 1 d .
H22 H 0.0247 0.3395 0.2414 0.098 Uiso 1 1 calc R
C23 C 0.0292(2) 0.4694(8) 0.1935(5) 0.071(3) Uani 1 1 d .
H23 H 0.0065 0.4855 0.1864 0.085 Uiso 1 1 calc R
C24 C 0.05193(19) 0.5346(7) 0.1718(5) 0.062(3) Uani 1 1 d .
H24 H 0.0448 0.5955 0.1511 0.074 Uiso 1 1 calc R
C25 C 0.46365(18) 0.6478(6) 0.3259(5) 0.050(2) Uani 1 1 d .
H25 H 0.4835 0.6641 0.3093 0.060 Uiso 1 1 calc R
C26 C 0.4638(2) 0.6442(6) 0.4010(5) 0.060(2) Uani 1 1 d .
H26 H 0.4836 0.6567 0.4339 0.071 Uiso 1 1 calc R
C27 C 0.43610(19) 0.6233(6) 0.4276(4) 0.051(2) Uani 1 1 d .
H27 H 0.4361 0.6216 0.4788 0.062 Uiso 1 1 calc R
C28 C 0.40720(19) 0.6039(5) 0.3775(4) 0.043(2) Uani 1 1 d .
C29 C 0.40860(18) 0.6088(5) 0.3024(4) 0.0373(18) Uani 1 1 d .
C30 C 0.37738(19) 0.5789(5) 0.3981(4) 0.045(2) Uani 1 1 d .
H30 H 0.3757 0.5748 0.4484 0.054 Uiso 1 1 calc R
C31 C 0.35044(18) 0.5603(5) 0.3461(4) 0.042(2) Uani 1 1 d .
H31 H 0.3302 0.5422 0.3602 0.051 Uiso 1 1 calc R
C32 C 0.35273(18) 0.5681(5) 0.2714(4) 0.0396(19) Uani 1 1 d .
C33 C 0.30033(17) 0.4977(5) 0.2223(4) 0.0353(18) Uani 1 1 d .
C34 C 0.30254(18) 0.4171(6) 0.2658(4) 0.045(2) Uani 1 1 d .
H34 H 0.3231 0.3978 0.2932 0.054 Uiso 1 1 calc R
C35 C 0.27374(18) 0.3628(6) 0.2691(4) 0.050(2) Uani 1 1 d .
H35 H 0.2746 0.3089 0.3012 0.060 Uiso 1 1 calc R
C36 C 0.24466(18) 0.3878(5) 0.2264(4) 0.048(2) Uani 1 1 d .
H36 H 0.2252 0.3525 0.2303 0.058 Uiso 1 1 calc R
C37 C 0.24324(17) 0.4651(5) 0.1768(4) 0.0382(19) Uani 1 1 d .
C38 C 0.19041(17) 0.4309(6) 0.1040(4) 0.041(2) Uani 1 1 d .
C39 C 0.19322(19) 0.3337(6) 0.0955(5) 0.055(2) Uani 1 1 d .
H39 H 0.2138 0.3021 0.1095 0.066 Uiso 1 1 calc R
C40 C 0.1646(2) 0.2799(6) 0.0649(5) 0.062(3) Uani 1 1 d .
H40 H 0.1658 0.2115 0.0598 0.074 Uiso 1 1 calc R
C41 C 0.13521(19) 0.3269(6) 0.0429(4) 0.052(2) Uani 1 1 d .
H41 H 0.1161 0.2912 0.0228 0.063 Uiso 1 1 calc R
C42 C 0.13350(17) 0.4272(6) 0.0503(4) 0.0384(19) Uani 1 1 d .
C43 C 0.07935(18) 0.4347(5) -0.0211(5) 0.045(2) Uani 1 1 d .
C44 C 0.0828(2) 0.4200(6) -0.0922(5) 0.060(2) Uani 1 1 d .
H44 H 0.1026 0.4394 -0.1079 0.072 Uiso 1 1 calc R
C45 C 0.0586(2) 0.3782(6) -0.1408(5) 0.067(3) Uani 1 1 d .
H45 H 0.0616 0.3671 -0.1897 0.081 Uiso 1 1 calc R
C46 C 0.0295(2) 0.3521(7) -0.1186(6) 0.075(3) Uani 1 1 d .
H46 H 0.0121 0.3245 -0.1526 0.090 Uiso 1 1 calc R
C47 C 0.0258(2) 0.3659(7) -0.0486(6) 0.082(3) Uani 1 1 d .
H47 H 0.0059 0.3461 -0.0333 0.098 Uiso 1 1 calc R
C48 C 0.05040(19) 0.4084(6) 0.0015(5) 0.064(3) Uani 1 1 d .
H48 H 0.0474 0.4193 0.0505 0.076 Uiso 1 1 calc R
C49 C 0.45956(18) 0.4077(6) 0.2058(4) 0.047(2) Uani 1 1 d .
H49 H 0.4805 0.4372 0.2201 0.056 Uiso 1 1 calc R
C50 C 0.45680(19) 0.3108(6) 0.2187(4) 0.051(2) Uani 1 1 d .
H50 H 0.4752 0.2759 0.2436 0.062 Uiso 1 1 calc R
C51 C 0.4281(2) 0.2645(6) 0.1961(4) 0.052(2) Uani 1 1 d .
H51 H 0.4261 0.1969 0.2037 0.062 Uiso 1 1 calc R
C52 C 0.40116(18) 0.3190(6) 0.1610(4) 0.0400(19) Uani 1 1 d .
C53 C 0.40502(17) 0.4179(5) 0.1530(4) 0.0361(18) Uani 1 1 d .
C54 C 0.36949(18) 0.2783(5) 0.1348(4) 0.045(2) Uani 1 1 d .
H54 H 0.3659 0.2107 0.1397 0.054 Uiso 1 1 calc R
C55 C 0.34461(18) 0.3362(5) 0.1031(4) 0.044(2) Uani 1 1 d .
H55 H 0.3238 0.3090 0.0840 0.053 Uiso 1 1 calc R
C56 C 0.34975(18) 0.4380(5) 0.0985(4) 0.0362(18) Uani 1 1 d .
C57 C 0.29705(16) 0.4788(5) 0.0246(4) 0.0358(18) Uani 1 1 d .
C58 C 0.29780(18) 0.4108(5) -0.0308(4) 0.044(2) Uani 1 1 d .
H58 H 0.3177 0.3795 -0.0368 0.053 Uiso 1 1 calc R
C59 C 0.26841(17) 0.3907(6) -0.0768(4) 0.047(2) Uani 1 1 d .
H59 H 0.2680 0.3432 -0.1139 0.056 Uiso 1 1 calc R
C60 C 0.23981(17) 0.4386(6) -0.0696(4) 0.044(2) Uani 1 1 d .
H60 H 0.2198 0.4222 -0.1005 0.053 Uiso 1 1 calc R
C61 C 0.24007(17) 0.5114(5) -0.0168(4) 0.0374(19) Uani 1 1 d .
C62 C 0.18589(17) 0.5825(5) -0.0579(4) 0.0361(18) Uani 1 1 d .
C63 C 0.18557(18) 0.5819(6) -0.1314(4) 0.048(2) Uani 1 1 d .
H63 H 0.2046 0.5641 -0.1506 0.057 Uiso 1 1 calc R
C64 C 0.15633(18) 0.6084(6) -0.1783(4) 0.051(2) Uani 1 1 d .
H64 H 0.1558 0.6105 -0.2296 0.061 Uiso 1 1 calc R
C65 C 0.12944(18) 0.6303(6) -0.1505(4) 0.047(2) Uani 1 1 d .
H65 H 0.1097 0.6449 -0.1829 0.056 Uiso 1 1 calc R
C66 C 0.12945(17) 0.6325(5) -0.0752(4) 0.0398(19) Uani 1 1 d .
C67 C 0.07695(17) 0.7066(6) -0.0787(4) 0.040(2) Uani 1 1 d .
C68 C 0.08247(18) 0.7926(6) -0.1126(4) 0.050(2) Uani 1 1 d .
H68 H 0.1043 0.8130 -0.1148 0.061 Uiso 1 1 calc R
C69 C 0.0556(2) 0.8496(6) -0.1440(4) 0.055(2) Uani 1 1 d .
H69 H 0.0593 0.9079 -0.1685 0.065 Uiso 1 1 calc R
C70 C 0.0241(2) 0.8222(7) -0.1395(5) 0.062(3) Uani 1 1 d .
H70 H 0.0062 0.8620 -0.1601 0.074 Uiso 1 1 calc R
C71 C 0.01857(19) 0.7380(7) -0.1055(4) 0.058(2) Uani 1 1 d .
H71 H -0.0033 0.7190 -0.1026 0.069 Uiso 1 1 calc R
C72 C 0.04489(18) 0.6792(6) -0.0747(4) 0.053(2) Uani 1 1 d .
H72 H 0.0409 0.6204 -0.0511 0.063 Uiso 1 1 calc R
C73 C 0.45836(18) 0.5787(5) 0.0121(5) 0.049(2) Uani 1 1 d .
H73 H 0.4784 0.5607 0.0422 0.059 Uiso 1 1 calc R
C74 C 0.45757(19) 0.5759(6) -0.0633(5) 0.060(2) Uani 1 1 d .
H74 H 0.4762 0.5557 -0.0832 0.072 Uiso 1 1 calc R
C75 C 0.42899(19) 0.6033(6) -0.1078(4) 0.052(2) Uani 1 1 d .
H75 H 0.4275 0.6029 -0.1593 0.062 Uiso 1 1 calc R
C76 C 0.40173(17) 0.6321(5) -0.0757(4) 0.0407(19) Uani 1 1 d .
C77 C 0.40487(16) 0.6308(5) 0.0012(4) 0.0321(17) Uani 1 1 d .
C78 C 0.37152(17) 0.6645(5) -0.1149(4) 0.046(2) Uani 1 1 d .
H78 H 0.3691 0.6713 -0.1664 0.055 Uiso 1 1 calc R
C79 C 0.34611(17) 0.6861(5) -0.0815(4) 0.041(2) Uani 1 1 d .
H79 H 0.3259 0.7069 -0.1093 0.049 Uiso 1 1 calc R
C80 C 0.34952(17) 0.6779(5) -0.0032(4) 0.0333(18) Uani 1 1 d .
C81 C 0.29726(17) 0.7471(5) 0.0098(4) 0.0368(19) Uani 1 1 d .
C82 C 0.29765(17) 0.8289(5) -0.0319(4) 0.040(2) Uani 1 1 d .
H82 H 0.3173 0.8486 -0.0481 0.048 Uiso 1 1 calc R
C83 C 0.26888(17) 0.8829(5) -0.0504(4) 0.046(2) Uani 1 1 d .
H83 H 0.2688 0.9387 -0.0803 0.055 Uiso 1 1 calc R
C84 C 0.24105(17) 0.8568(5) -0.0261(4) 0.042(2) Uani 1 1 d .
H84 H 0.2215 0.8932 -0.0407 0.050 Uiso 1 1 calc R
C85 C 0.24062(16) 0.7773(5) 0.0200(4) 0.0333(18) Uani 1 1 d .
C86 C 0.18854(17) 0.8047(6) 0.0610(4) 0.0382(19) Uani 1 1 d .
C87 C 0.19017(19) 0.9022(6) 0.0720(4) 0.049(2) Uani 1 1 d .
H87 H 0.2097 0.9370 0.0685 0.059 Uiso 1 1 calc R
C88 C 0.16238(19) 0.9503(6) 0.0887(4) 0.055(2) Uani 1 1 d .
H88 H 0.1634 1.0181 0.0974 0.066 Uiso 1 1 calc R
C89 C 0.13416(19) 0.9022(6) 0.0926(5) 0.054(2) Uani 1 1 d .
H89 H 0.1156 0.9365 0.1033 0.065 Uiso 1 1 calc R
C90 C 0.13231(17) 0.8028(6) 0.0810(4) 0.0359(19) Uani 1 1 d .
C91 C 0.07824(17) 0.7944(5) 0.1090(4) 0.042(2) Uani 1 1 d .
C92 C 0.07393(19) 0.7869(6) 0.1809(4) 0.055(2) Uani 1 1 d .
H92 H 0.0891 0.7508 0.2146 0.066 Uiso 1 1 calc R
C93 C 0.0474(2) 0.8319(6) 0.2036(5) 0.059(2) Uani 1 1 d .
H93 H 0.0443 0.8253 0.2529 0.071 Uiso 1 1 calc R
C94 C 0.02558(19) 0.8863(6) 0.1558(5) 0.059(2) Uani 1 1 d .
H94 H 0.0079 0.9191 0.1720 0.070 Uiso 1 1 calc R
C95 C 0.0298(2) 0.8922(6) 0.0849(5) 0.064(3) Uani 1 1 d .
H95 H 0.0145 0.9286 0.0515 0.077 Uiso 1 1 calc R
C96 C 0.05553(18) 0.8465(6) 0.0603(4) 0.051(2) Uani 1 1 d .
H96 H 0.0577 0.8508 0.0104 0.061 Uiso 1 1 calc R
P1 P 0.35652(6) 0.13821(17) 0.32265(13) 0.0546(6) Uani 1 1 d .
F1 F 0.34162(11) 0.1417(4) 0.2374(3) 0.0735(15) Uani 1 1 d .
F2 F 0.37117(11) 0.1348(3) 0.4077(2) 0.0660(14) Uani 1 1 d .
F3 F 0.38857(12) 0.0871(4) 0.3050(3) 0.0962(19) Uani 1 1 d .
F4 F 0.32453(10) 0.1926(3) 0.3404(2) 0.0616(13) Uani 1 1 d .
F5 F 0.37348(12) 0.2411(4) 0.3160(3) 0.0818(16) Uani 1 1 d .
F6 F 0.33907(13) 0.0379(3) 0.3285(3) 0.0818(16) Uani 1 1 d .
C97 C 0.0665(3) 0.1046(13) -0.0456(10) 0.207(9) Uani 1 1 d .
H97A H 0.0532 0.0458 -0.0601 0.248 Uiso 1 1 calc R
H97B H 0.0565 0.1587 -0.0767 0.248 Uiso 1 1 calc R
Cl2 Cl 0.10431(13) 0.0859(4) -0.0618(3) 0.204(2) Uani 1 1 d .
Cl3 Cl 0.06416(13) 0.1313(3) 0.0443(4) 0.236(3) Uani 1 1 d .
C98 C 0.3571(3) 0.1560(7) 0.9644(5) 0.099(4) Uani 1 1 d .
H98A H 0.3555 0.2268 0.9717 0.118 Uiso 1 1 calc R
H98B H 0.3574 0.1442 0.9120 0.118 Uiso 1 1 calc R
Cl4 Cl 0.32387(8) 0.1010(2) 0.98843(18) 0.1195(11) Uani 1 1 d .
Cl5 Cl 0.39439(7) 0.1126(2) 1.01674(17) 0.1095(10) Uani 1 1 d .
C99 C 0.2668(3) 0.3982(9) 0.6939(7) 0.125(5) Uani 1 1 d .
H99A H 0.2794 0.4508 0.7220 0.150 Uiso 1 1 calc R
H99B H 0.2783 0.3366 0.7085 0.150 Uiso 1 1 calc R
Cl6 Cl 0.26745(12) 0.4158(6) 0.6091(3) 0.283(4) Uani 1 1 d .
Cl7 Cl 0.22867(7) 0.3931(2) 0.71869(18) 0.1118(11) Uani 1 1 d .
C100 C 0.4479(2) 0.2684(7) 0.9282(5) 0.085(3) Uani 1 1 d .
H10A H 0.4589 0.3091 0.8957 0.102 Uiso 1 1 calc R
H10B H 0.4238 0.2739 0.9118 0.102 Uiso 1 1 calc R
Cl8 Cl 0.46004(7) 0.1458(2) 0.92131(18) 0.1128(11) Uani 1 1 d .
Cl9 Cl 0.45790(7) 0.3101(2) 1.01738(17) 0.1104(10) Uani 1 1 d .
C101 C 0.2160(3) 0.3700(8) 0.4262(7) 0.153(5) Uiso 1 1 d D
H10C H 0.2161 0.4108 0.4695 0.229 Uiso 1 1 calc R
H10D H 0.2267 0.4045 0.3906 0.229 Uiso 1 1 calc R
H10E H 0.2278 0.3096 0.4404 0.229 Uiso 1 1 calc R
C102 C 0.1816(3) 0.3475(12) 0.3934(9) 0.250(10) Uiso 1 1 d D
H10F H 0.1684 0.3298 0.4312 0.300 Uiso 1 1 calc R
H10G H 0.1711 0.4030 0.3648 0.300 Uiso 1 1 calc R
C103 C 0.1853(3) 0.2667(10) 0.3471(9) 0.207(7) Uiso 1 1 d D
H10H H 0.2031 0.2805 0.3189 0.249 Uiso 1 1 calc R
H10I H 0.1917 0.2086 0.3775 0.249 Uiso 1 1 calc R
C104 C 0.1562(4) 0.2482(9) 0.2992(8) 0.226(8) Uiso 1 1 d D
H10J H 0.1376 0.2767 0.3196 0.271 Uiso 1 1 calc R
H10K H 0.1571 0.2810 0.2522 0.271 Uiso 1 1 calc R
C105 C 0.1500(4) 0.1513(9) 0.2861(9) 0.229(8) Uiso 1 1 d D
H10L H 0.1420 0.1221 0.3284 0.275 Uiso 1 1 calc R
H10M H 0.1707 0.1181 0.2803 0.275 Uiso 1 1 calc R
C106 C 0.1252(4) 0.1366(11) 0.2195(9) 0.254(10) Uiso 1 1 d D
H10N H 0.1056 0.1060 0.2326 0.381 Uiso 1 1 calc R
H10O H 0.1344 0.0947 0.1854 0.381 Uiso 1 1 calc R
H10P H 0.1193 0.1994 0.1963 0.381 Uiso 1 1 calc R

loop_
_atom_site_aniso_label
_atom_site_aniso_U_11
_atom_site_aniso_U_22
_atom_site_aniso_U_33
_atom_site_aniso_U_23
_atom_site_aniso_U_13
_atom_site_aniso_U_12
Ni1 0.0285(5) 0.0411(6) 0.0454(6) -0.0021(5) 0.0015(5) 0.0020(5)
Ni2 0.0286(5) 0.0341(6) 0.0379(6) -0.0014(5) 0.0038(4) 0.0023(4)
Ni3 0.0291(5) 0.0332(6) 0.0355(6) -0.0002(5) 0.0042(4) 0.0012(4)
Ni4 0.0274(5) 0.0331(6) 0.0351(5) 0.0008(5) 0.0056(4) 0.0000(4)
Ni5 0.0276(5) 0.0356(6) 0.0371(6) 0.0003(5) 0.0059(4) 0.0001(4)
Ni6 0.0283(5) 0.0389(6) 0.0370(6) 0.0002(5) 0.0063(4) -0.0005(5)
Ni7 0.0294(5) 0.0450(6) 0.0425(6) 0.0000(5) 0.0064(5) -0.0020(5)
Cl1 0.0308(10) 0.0507(13) 0.0600(13) -0.0038(11) 0.0027(9) 0.0002(9)
N1 0.024(3) 0.043(4) 0.047(4) -0.001(3) 0.003(3) -0.008(3)
N2 0.027(3) 0.035(4) 0.042(4) -0.004(3) 0.003(3) 0.002(3)
N3 0.026(3) 0.033(4) 0.043(4) -0.002(3) 0.006(3) -0.002(3)
N4 0.028(3) 0.029(4) 0.036(4) 0.003(3) 0.008(3) 0.002(3)
N5 0.019(3) 0.038(4) 0.036(4) 0.001(3) 0.004(3) -0.003(3)
N6 0.033(3) 0.033(4) 0.040(4) 0.002(3) 0.004(3) -0.003(3)
N7 0.028(3) 0.053(4) 0.041(4) 0.002(3) 0.007(3) -0.005(3)
N8 0.037(4) 0.048(4) 0.046(4) -0.001(3) 0.003(3) 0.001(3)
N9 0.031(4) 0.033(4) 0.039(4) -0.006(3) 0.004(3) 0.005(3)
N10 0.027(3) 0.044(4) 0.033(4) 0.003(3) 0.004(3) 0.003(3)
N11 0.037(4) 0.034(4) 0.034(4) -0.004(3) 0.008(3) 0.003(3)
N12 0.024(3) 0.033(4) 0.046(4) 0.008(3) 0.005(3) -0.003(3)
N13 0.029(3) 0.040(4) 0.045(4) -0.001(3) 0.013(3) -0.001(3)
N14 0.031(4) 0.047(4) 0.047(4) -0.006(3) 0.007(3) -0.006(3)
N15 0.037(4) 0.044(4) 0.035(4) -0.001(3) 0.006(3) 0.005(3)
N16 0.033(4) 0.033(4) 0.041(4) -0.002(3) 0.002(3) 0.002(3)
N17 0.029(3) 0.030(3) 0.041(4) -0.004(3) 0.005(3) 0.003(3)
N18 0.034(4) 0.033(4) 0.042(4) -0.001(3) 0.006(3) 0.003(3)
N19 0.023(3) 0.045(4) 0.038(4) -0.001(3) 0.009(3) 0.006(3)
N20 0.032(3) 0.041(4) 0.037(4) 0.000(3) 0.008(3) -0.006(3)
N21 0.022(3) 0.056(4) 0.044(4) -0.001(3) 0.009(3) -0.002(3)
N22 0.029(4) 0.046(4) 0.044(4) -0.002(3) 0.006(3) 0.002(3)
N23 0.026(3) 0.042(4) 0.039(4) 0.001(3) 0.004(3) 0.004(3)
N24 0.020(3) 0.040(4) 0.036(4) 0.003(3) 0.006(3) 0.005(3)
N25 0.027(3) 0.035(4) 0.032(4) 0.005(3) 0.002(3) -0.005(3)
N26 0.029(3) 0.037(4) 0.041(4) 0.005(3) 0.009(3) 0.001(3)
N27 0.033(4) 0.039(4) 0.037(4) 0.004(3) 0.007(3) -0.003(3)
N28 0.031(4) 0.042(4) 0.046(4) -0.002(3) 0.008(3) -0.002(3)
C1 0.036(5) 0.045(6) 0.069(6) -0.004(5) 0.008(4) 0.000(4)
C2 0.039(5) 0.055(6) 0.075(7) -0.010(5) 0.009(5) -0.012(4)
C3 0.050(6) 0.040(5) 0.093(7) -0.024(5) 0.022(5) -0.010(4)
C4 0.041(5) 0.031(5) 0.069(6) -0.006(4) 0.017(4) -0.006(4)
C5 0.032(5) 0.039(5) 0.043(5) -0.004(4) 0.002(4) -0.009(4)
C6 0.053(5) 0.032(5) 0.074(6) -0.010(4) 0.021(5) -0.006(4)
C7 0.042(5) 0.041(5) 0.057(6) -0.003(4) 0.018(4) 0.003(4)
C8 0.035(4) 0.033(5) 0.035(5) -0.002(4) 0.005(4) 0.005(4)
C9 0.036(4) 0.034(5) 0.032(5) 0.007(4) 0.003(4) -0.005(4)
C10 0.042(5) 0.043(5) 0.040(5) -0.005(4) 0.002(4) -0.007(4)
C11 0.047(5) 0.049(5) 0.043(5) -0.011(4) 0.014(4) -0.001(4)
C12 0.037(5) 0.045(5) 0.055(6) -0.005(4) 0.011(4) -0.001(4)
C13 0.033(4) 0.038(5) 0.037(5) 0.000(4) 0.009(4) 0.005(4)
C14 0.030(4) 0.034(4) 0.040(5) -0.001(4) -0.003(4) -0.007(3)
C15 0.040(5) 0.066(6) 0.036(5) 0.004(4) 0.006(4) -0.001(4)
C16 0.038(5) 0.079(7) 0.039(5) 0.008(5) 0.004(4) -0.001(5)
C17 0.035(5) 0.082(7) 0.037(5) -0.004(5) 0.004(4) 0.003(4)
C18 0.030(4) 0.050(5) 0.038(5) 0.002(4) 0.010(4) -0.003(4)
C19 0.040(5) 0.059(6) 0.046(5) -0.006(5) 0.014(4) -0.009(4)
C20 0.049(6) 0.061(6) 0.083(7) 0.019(6) 0.008(5) -0.008(5)
C21 0.077(8) 0.072(7) 0.102(9) 0.026(6) 0.009(7) -0.026(6)
C22 0.086(8) 0.091(9) 0.067(7) 0.011(6) 0.014(6) -0.038(7)
C23 0.038(5) 0.102(9) 0.078(7) -0.008(6) 0.027(5) -0.021(6)
C24 0.043(5) 0.078(7) 0.067(6) 0.000(5) 0.015(5) -0.003(5)
C25 0.034(5) 0.060(6) 0.052(6) -0.009(5) -0.002(4) -0.002(4)
C26 0.045(5) 0.071(7) 0.057(6) -0.009(5) -0.008(5) -0.009(5)
C27 0.048(5) 0.063(6) 0.041(5) -0.006(4) 0.000(4) -0.003(5)
C28 0.045(5) 0.044(5) 0.038(5) -0.002(4) -0.001(4) 0.002(4)
C29 0.036(4) 0.034(5) 0.040(5) 0.001(4) 0.003(4) 0.006(4)
C30 0.054(5) 0.044(5) 0.038(5) 0.002(4) 0.010(4) 0.009(4)
C31 0.040(5) 0.050(5) 0.036(5) -0.001(4) 0.007(4) -0.001(4)
C32 0.035(5) 0.035(5) 0.048(5) -0.001(4) 0.004(4) 0.003(4)
C33 0.033(4) 0.034(5) 0.038(5) -0.001(4) 0.004(4) -0.005(4)
C34 0.033(5) 0.052(5) 0.048(5) 0.010(4) 0.004(4) 0.002(4)
C35 0.045(5) 0.050(5) 0.053(5) 0.014(4) 0.002(4) 0.001(4)
C36 0.038(5) 0.052(5) 0.054(5) 0.017(5) 0.007(4) -0.008(4)
C37 0.030(4) 0.037(5) 0.050(5) 0.001(4) 0.013(4) -0.004(4)
C38 0.031(5) 0.042(5) 0.051(5) 0.003(4) 0.012(4) -0.008(4)
C39 0.047(5) 0.043(6) 0.073(6) 0.004(5) 0.002(5) 0.001(4)
C40 0.057(6) 0.047(6) 0.077(7) -0.011(5) -0.003(5) -0.009(5)
C41 0.044(5) 0.037(5) 0.072(6) 0.004(5) -0.003(5) -0.002(4)
C42 0.030(5) 0.043(5) 0.043(5) -0.001(4) 0.008(4) -0.003(4)
C43 0.034(5) 0.044(5) 0.055(6) -0.007(4) 0.004(4) -0.007(4)
C44 0.042(5) 0.078(7) 0.062(6) -0.021(5) 0.014(5) -0.014(5)
C45 0.050(6) 0.086(7) 0.068(7) -0.023(6) 0.018(5) -0.015(5)
C46 0.049(6) 0.077(7) 0.090(8) -0.014(6) -0.012(6) -0.013(5)
C47 0.042(6) 0.108(9) 0.092(8) -0.021(7) 0.002(6) -0.031(6)
C48 0.042(5) 0.089(7) 0.060(6) -0.009(5) 0.012(5) -0.019(5)
C49 0.031(4) 0.058(6) 0.047(5) 0.001(4) -0.003(4) 0.010(4)
C50 0.052(6) 0.037(5) 0.061(6) 0.012(4) -0.003(5) 0.012(4)
C51 0.059(6) 0.040(5) 0.052(6) 0.001(4) 0.000(5) 0.014(5)
C52 0.043(5) 0.040(5) 0.037(5) -0.003(4) 0.007(4) 0.001(4)
C53 0.040(5) 0.036(5) 0.032(5) -0.007(4) 0.004(4) 0.000(4)
C54 0.053(5) 0.033(5) 0.053(5) 0.004(4) 0.016(4) 0.006(4)
C55 0.040(5) 0.041(5) 0.047(5) 0.001(4) 0.000(4) -0.005(4)
C56 0.042(5) 0.038(5) 0.028(4) -0.004(4) 0.006(4) 0.005(4)
C57 0.026(4) 0.042(5) 0.038(5) 0.006(4) 0.003(4) -0.005(4)
C58 0.044(5) 0.044(5) 0.042(5) -0.013(4) 0.002(4) 0.007(4)
C59 0.036(5) 0.060(6) 0.044(5) -0.014(4) 0.003(4) 0.005(4)
C60 0.030(4) 0.060(6) 0.040(5) -0.007(4) 0.000(4) 0.003(4)
C61 0.039(5) 0.043(5) 0.029(4) 0.001(4) 0.002(4) -0.009(4)
C62 0.032(4) 0.039(5) 0.038(5) 0.001(4) 0.008(4) -0.005(4)
C63 0.039(5) 0.066(6) 0.041(5) 0.004(4) 0.014(4) -0.004(4)
C64 0.038(5) 0.072(6) 0.043(5) 0.001(5) 0.006(4) 0.002(4)
C65 0.029(4) 0.070(6) 0.039(5) 0.000(4) 0.001(4) 0.008(4)
C66 0.030(4) 0.039(5) 0.048(5) 0.001(4) -0.003(4) -0.001(4)
C67 0.029(4) 0.048(5) 0.042(5) -0.005(4) 0.004(4) -0.001(4)
C68 0.038(5) 0.061(6) 0.054(6) 0.010(5) 0.011(4) 0.000(4)
C69 0.054(6) 0.059(6) 0.049(6) 0.015(4) 0.006(4) 0.003(5)
C70 0.052(6) 0.063(7) 0.067(7) 0.015(5) 0.002(5) 0.015(5)
C71 0.033(5) 0.077(7) 0.061(6) -0.001(5) 0.005(4) 0.013(5)
C72 0.042(5) 0.065(6) 0.049(5) 0.010(5) 0.002(4) -0.011(5)
C73 0.032(5) 0.051(5) 0.061(6) -0.003(5) 0.002(4) 0.004(4)
C74 0.041(5) 0.090(7) 0.048(6) -0.014(5) 0.004(4) 0.015(5)
C75 0.049(5) 0.064(6) 0.045(5) -0.012(5) 0.017(4) -0.001(5)
C76 0.036(4) 0.046(5) 0.041(5) -0.001(4) 0.009(4) -0.003(4)
C77 0.028(4) 0.029(4) 0.041(5) -0.003(4) 0.011(4) -0.002(3)
C78 0.038(5) 0.061(6) 0.037(5) 0.008(4) 0.005(4) 0.000(4)
C79 0.029(4) 0.060(6) 0.035(5) 0.000(4) 0.007(4) -0.004(4)
C80 0.036(5) 0.029(4) 0.034(5) 0.003(4) 0.003(4) -0.008(3)
C81 0.029(4) 0.039(5) 0.043(5) -0.007(4) 0.009(4) -0.002(4)
C82 0.027(4) 0.042(5) 0.054(5) 0.012(4) 0.013(4) -0.002(4)
C83 0.038(5) 0.043(5) 0.059(6) 0.016(4) 0.011(4) 0.005(4)
C84 0.033(4) 0.044(5) 0.047(5) 0.011(4) 0.003(4) 0.001(4)
C85 0.025(4) 0.038(5) 0.037(5) -0.001(4) 0.005(3) -0.004(4)
C86 0.032(5) 0.042(5) 0.040(5) 0.000(4) 0.006(4) 0.004(4)
C87 0.040(5) 0.051(6) 0.058(6) -0.001(5) 0.014(4) 0.001(4)
C88 0.042(5) 0.041(5) 0.082(7) 0.000(5) 0.009(5) 0.002(4)
C89 0.033(5) 0.049(6) 0.081(7) -0.004(5) 0.011(4) 0.002(4)
C90 0.028(4) 0.045(5) 0.035(5) -0.007(4) 0.006(3) -0.001(4)
C91 0.033(5) 0.046(5) 0.049(6) -0.006(4) 0.010(4) 0.002(4)
C92 0.049(5) 0.071(6) 0.043(6) -0.009(5) 0.001(4) 0.016(5)
C93 0.050(5) 0.089(7) 0.042(5) -0.001(5) 0.015(4) 0.008(5)
C94 0.041(5) 0.070(7) 0.069(7) -0.005(5) 0.017(5) 0.007(5)
C95 0.050(6) 0.087(7) 0.052(6) 0.006(5) 0.000(5) 0.029(5)
C96 0.041(5) 0.061(6) 0.052(6) 0.005(5) 0.009(4) 0.014(4)
P1 0.0508(14) 0.0551(16) 0.0581(16) -0.0011(13) 0.0100(12) -0.0013(13)
F1 0.066(3) 0.097(4) 0.057(3) 0.002(3) 0.010(3) -0.002(3)
F2 0.064(3) 0.074(3) 0.056(3) 0.003(3) -0.001(2) -0.005(3)
F3 0.069(4) 0.121(5) 0.099(4) -0.019(4) 0.016(3) 0.036(3)
F4 0.054(3) 0.068(3) 0.065(3) 0.006(3) 0.016(2) 0.014(2)
F5 0.077(4) 0.088(4) 0.081(4) 0.009(3) 0.016(3) -0.030(3)
F6 0.109(4) 0.053(3) 0.081(4) 0.001(3) 0.008(3) -0.015(3)
C97 0.061(9) 0.29(2) 0.27(2) -0.125(18) 0.019(11) 0.043(11)
Cl2 0.220(5) 0.191(5) 0.185(5) -0.011(4) -0.012(4) -0.023(4)
Cl3 0.206(5) 0.135(4) 0.394(9) 0.017(5) 0.132(6) -0.012(3)
C98 0.139(11) 0.085(8) 0.067(7) 0.022(6) 0.004(7) -0.016(7)
Cl4 0.099(2) 0.134(3) 0.126(3) -0.029(2) 0.018(2) -0.009(2)
Cl5 0.102(2) 0.121(3) 0.110(2) -0.031(2) 0.0311(19) -0.0189(19)
C99 0.092(9) 0.158(12) 0.129(12) -0.002(9) 0.034(8) -0.029(8)
Cl6 0.162(4) 0.571(12) 0.128(4) 0.084(5) 0.057(3) 0.108(6)
Cl7 0.088(2) 0.124(3) 0.119(3) -0.001(2) 0.0050(19) -0.0014(19)
C100 0.068(7) 0.101(9) 0.083(8) 0.028(7) 0.006(6) 0.004(6)
Cl8 0.107(2) 0.117(3) 0.123(3) 0.000(2) 0.044(2) 0.014(2)
Cl9 0.108(2) 0.116(3) 0.103(2) -0.008(2) 0.0077(19) -0.0168(19)

loop_
_atom_type_symbol
_atom_type_description
_atom_type_scat_dispersion_real
_atom_type_scat_dispersion_imag
_atom_type_scat_source
C C 0.0033 0.0016 'International Tables Vol C Tables 4.2.6.8 and 6.1.1.4'
H H 0.0000 0.0000 'International Tables Vol C Tables 4.2.6.8 and 6.1.1.4'
N N 0.0061 0.0033 'International Tables Vol C Tables 4.2.6.8 and 6.1.1.4'
Cl Cl 0.1484 0.1585 'International Tables Vol C Tables 4.2.6.8 and 6.1.1.4'
Ni Ni 0.3393 1.1124 'International Tables Vol C Tables 4.2.6.8 and 6.1.1.4'
P P 0.1023 0.0942 'International Tables Vol C Tables 4.2.6.8 and 6.1.1.4'
F F 0.0171 0.0103 'International Tables Vol C Tables 4.2.6.8 and 6.1.1.4'

loop_
_geom_angle_atom_site_label_1
_geom_angle_atom_site_label_2
_geom_angle_atom_site_label_3
_geom_angle
N15 Ni1 N22 92.1(2)
N15 Ni1 N1 167.4(2)
N22 Ni1 N1 89.3(2)
N15 Ni1 N8 87.5(2)
N22 Ni1 N8 168.5(2)
N1 Ni1 N8 88.7(2)
N15 Ni1 Ni2 84.65(16)
N22 Ni1 Ni2 83.86(16)
N1 Ni1 Ni2 82.99(15)
N8 Ni1 Ni2 84.70(16)
N15 Ni1 Cl1 95.02(16)
N22 Ni1 Cl1 96.26(16)
N1 Ni1 Cl1 97.33(16)
N8 Ni1 Cl1 95.18(17)
Ni2 Ni1 Cl1 179.66(7)
N16 Ni2 N2 171.9(2)
N16 Ni2 N23 91.1(2)
N2 Ni2 N23 89.1(2)
N16 Ni2 N9 89.1(2)
N2 Ni2 N9 89.7(2)
N23 Ni2 N9 172.6(2)
N16 Ni2 Ni3 86.45(16)
N2 Ni2 Ni3 85.51(16)
N23 Ni2 Ni3 85.96(16)
N9 Ni2 Ni3 86.63(16)
N16 Ni2 Ni1 92.89(16)
N2 Ni2 Ni1 95.15(16)
N23 Ni2 Ni1 94.16(16)
N9 Ni2 Ni1 93.26(16)
Ni3 Ni2 Ni1 179.33(5)
N17 Ni3 N3 176.5(2)
N17 Ni3 N24 89.9(2)
N3 Ni3 N24 89.6(2)
N17 Ni3 N10 89.5(2)
N3 Ni3 N10 90.8(2)
N24 Ni3 N10 176.8(2)
N17 Ni3 Ni4 87.21(16)
N3 Ni3 Ni4 89.28(17)
N24 Ni3 Ni4 88.58(16)
N10 Ni3 Ni4 88.25(16)
N17 Ni3 Ni2 90.98(16)
N3 Ni3 Ni2 92.53(17)
N24 Ni3 Ni2 92.15(16)
N10 Ni3 Ni2 91.00(16)
Ni4 Ni3 Ni2 178.04(5)
N18 Ni4 N11 90.0(2)
N18 Ni4 N25 90.0(2)
N11 Ni4 N25 179.5(2)
N18 Ni4 N4 178.5(2)
N11 Ni4 N4 91.0(2)
N25 Ni4 N4 89.1(2)
N18 Ni4 Ni5 88.49(17)
N11 Ni4 Ni5 89.18(17)
N25 Ni4 Ni5 90.34(16)
N4 Ni4 Ni5 90.32(16)
N18 Ni4 Ni3 91.53(17)
N11 Ni4 Ni3 90.66(17)
N25 Ni4 Ni3 89.82(16)
N4 Ni4 Ni3 89.66(16)
Ni5 Ni4 Ni3 179.84(6)
N5 Ni5 N19 179.1(2)
N5 Ni5 N12 89.8(2)
N19 Ni5 N12 90.1(2)
N5 Ni5 N26 89.9(2)
N19 Ni5 N26 90.2(2)
N12 Ni5 N26 179.6(3)
N5 Ni5 Ni6 90.77(16)
N19 Ni5 Ni6 90.14(17)
N12 Ni5 Ni6 89.52(16)
N26 Ni5 Ni6 90.77(17)
N5 Ni5 Ni4 88.42(16)
N19 Ni5 Ni4 90.67(16)
N12 Ni5 Ni4 90.15(16)
N26 Ni5 Ni4 89.55(17)
Ni6 Ni5 Ni4 179.13(5)
N13 Ni6 N20 89.8(2)
N13 Ni6 N6 90.4(2)
N20 Ni6 N6 178.0(2)
N13 Ni6 N27 178.1(2)
N20 Ni6 N27 90.1(2)
N6 Ni6 N27 89.7(2)
N13 Ni6 Ni5 89.54(17)
N20 Ni6 Ni5 89.46(17)
N6 Ni6 Ni5 88.57(17)
N27 Ni6 Ni5 88.57(17)
N13 Ni6 Ni7 90.14(17)
N20 Ni6 Ni7 90.98(17)
N6 Ni6 Ni7 90.99(17)
N27 Ni6 Ni7 91.75(17)
Ni5 Ni6 Ni7 179.45(6)
N21 Ni7 N14 89.4(3)
N21 Ni7 N7 173.2(2)
N14 Ni7 N7 89.6(3)
N21 Ni7 N28 89.8(2)
N14 Ni7 N28 173.7(2)
N7 Ni7 N28 90.5(2)
N21 Ni7 Ni6 86.59(17)
N14 Ni7 Ni6 87.68(17)
N7 Ni7 Ni6 86.69(17)
N28 Ni7 Ni6 86.04(17)
C1 N1 C5 118.4(7)
C1 N1 Ni1 117.8(5)
C5 N1 Ni1 123.7(5)
C8 N2 C5 120.4(6)
C8 N2 Ni2 121.5(5)
C5 N2 Ni2 117.3(5)
C9 N3 C8 123.3(6)
C9 N3 Ni3 119.9(5)
C8 N3 Ni3 116.6(5)
C13 N4 C9 122.7(6)
C13 N4 Ni4 117.8(5)
C9 N4 Ni4 119.5(5)
C13 N5 C14 122.6(6)
C13 N5 Ni5 119.8(5)
C14 N5 Ni5 117.6(4)
C14 N6 C18 121.6(6)
C14 N6 Ni6 120.7(5)
C18 N6 Ni6 117.3(5)
C18 N7 C19 117.7(6)
C18 N7 Ni7 121.6(5)
C19 N7 Ni7 119.9(5)
C25 N8 C29 116.9(7)
C25 N8 Ni1 120.8(5)
C29 N8 Ni1 121.8(5)
C32 N9 C29 119.4(6)
C32 N9 Ni2 120.4(5)
C29 N9 Ni2 120.0(5)
C32 N10 C33 121.1(6)
C32 N10 Ni3 119.6(5)
C33 N10 Ni3 119.2(5)
C37 N11 C33 121.1(6)
C37 N11 Ni4 119.5(5)
C33 N11 Ni4 119.2(5)
C37 N12 C38 122.7(6)
C37 N12 Ni5 118.8(5)
C38 N12 Ni5 118.1(5)
C42 N13 C38 120.2(6)
C42 N13 Ni6 118.7(5)
C38 N13 Ni6 120.4(5)
C42 N14 C43 117.7(6)
C42 N14 Ni7 120.5(5)
C43 N14 Ni7 121.3(5)
C49 N15 C53 115.7(6)
C49 N15 Ni1 121.0(5)
C53 N15 Ni1 123.3(5)
C56 N16 C53 118.7(6)
C56 N16 Ni2 120.7(5)
C53 N16 Ni2 118.5(5)
C56 N17 C57 121.6(6)
C56 N17 Ni3 117.6(4)
C57 N17 Ni3 120.6(5)
C57 N18 C61 120.7(6)
C57 N18 Ni4 118.7(5)
C61 N18 Ni4 120.6(5)
C61 N19 C62 124.0(6)
C61 N19 Ni5 117.9(5)
C62 N19 Ni5 118.0(5)
C62 N20 C66 121.9(6)
C62 N20 Ni6 120.5(5)
C66 N20 Ni6 117.5(5)
C66 N21 C67 118.4(6)
C66 N21 Ni7 122.5(5)
C67 N21 Ni7 118.7(5)
C73 N22 C77 116.2(6)
C73 N22 Ni1 120.6(5)
C77 N22 Ni1 122.9(5)
C77 N23 C80 120.7(6)
C77 N23 Ni2 118.7(5)
C80 N23 Ni2 120.2(5)
C80 N24 C81 123.2(6)
C80 N24 Ni3 118.3(4)
C81 N24 Ni3 118.5(5)
C81 N25 C85 122.0(6)
C81 N25 Ni4 120.1(5)
C85 N25 Ni4 117.6(5)
C85 N26 C86 124.1(6)
C85 N26 Ni5 119.3(5)
C86 N26 Ni5 115.7(5)
C86 N27 C90 121.3(6)
C86 N27 Ni6 121.0(5)
C90 N27 Ni6 116.5(5)
C90 N28 C91 118.2(6)
C90 N28 Ni7 122.4(5)
C91 N28 Ni7 119.3(5)
N1 C1 C2 123.5(8)
C1 C2 C3 118.6(8)
C2 C3 C4 119.7(8)
C3 C4 C5 118.2(7)
C3 C4 C6 124.5(8)
C5 C4 C6 117.2(7)
N1 C5 N2 116.6(7)
N1 C5 C4 121.4(7)
N2 C5 C4 122.0(7)
C7 C6 C4 120.8(7)
C6 C7 C8 119.2(7)
N2 C8 N3 116.4(6)
N2 C8 C7 120.2(7)
N3 C8 C7 123.3(6)
C10 C9 N4 117.9(7)
C10 C9 N3 126.3(7)
N4 C9 N3 115.6(6)
C9 C10 C11 120.5(7)
C12 C11 C10 119.7(7)
C11 C12 C13 121.1(7)
N5 C13 N4 115.6(6)
N5 C13 C12 126.2(7)
N4 C13 C12 118.1(7)
C15 C14 N6 119.2(7)
C15 C14 N5 126.0(6)
N6 C14 N5 114.7(6)
C16 C15 C14 119.8(7)
C17 C16 C15 121.6(8)
C16 C17 C18 119.2(8)
N7 C18 N6 116.5(6)
N7 C18 C17 124.8(7)
N6 C18 C17 118.6(7)
C20 C19 C24 118.4(8)
C20 C19 N7 122.3(7)
C24 C19 N7 119.3(8)
C21 C20 C19 123.1(9)
C20 C21 C22 119.1(10)
C23 C22 C21 120.0(9)
C22 C23 C24 120.0(9)
C19 C24 C23 119.4(9)
N8 C25 C26 123.2(8)
C27 C26 C25 120.9(8)
C26 C27 C28 118.2(8)
C30 C28 C29 118.1(7)
C30 C28 C27 123.6(8)
C29 C28 C27 118.3(7)
N9 C29 N8 115.7(7)
N9 C29 C28 121.9(7)
N8 C29 C28 122.4(7)
C31 C30 C28 120.1(7)
C30 C31 C32 120.0(7)
N9 C32 N10 115.3(7)
N9 C32 C31 120.5(7)
N10 C32 C31 124.0(7)
C34 C33 N10 124.7(7)
C34 C33 N11 120.3(6)
N10 C33 N11 114.8(6)
C33 C34 C35 118.9(7)
C36 C35 C34 120.2(7)
C35 C36 C37 120.5(7)
N12 C37 N11 115.9(6)
N12 C37 C36 125.5(6)
N11 C37 C36 118.5(7)
C39 C38 N12 125.5(7)
C39 C38 N13 121.1(7)
N12 C38 N13 113.1(7)
C38 C39 C40 118.6(8)
C41 C40 C39 120.1(8)
C40 C41 C42 119.8(7)
N14 C42 N13 116.5(7)
N14 C42 C41 123.3(7)
N13 C42 C41 120.2(7)
C44 C43 C48 119.4(7)
C44 C43 N14 120.5(7)
C48 C43 N14 120.0(7)
C45 C44 C43 121.4(8)
C44 C45 C46 119.4(9)
C47 C46 C45 119.8(9)
C46 C47 C48 121.2(9)
C43 C48 C47 118.7(9)
N15 C49 C50 124.1(7)
C51 C50 C49 120.3(7)
C50 C51 C52 118.3(8)
C53 C52 C51 118.7(7)
C53 C52 C54 117.8(7)
C51 C52 C54 123.5(7)
N15 C53 N16 114.6(6)
N15 C53 C52 122.9(7)
N16 C53 C52 122.5(7)
C55 C54 C52 119.9(7)
C54 C55 C56 119.8(7)
N16 C56 N17 115.3(6)
N16 C56 C55 121.2(7)
N17 C56 C55 123.1(7)
N18 C57 C58 121.6(6)
N18 C57 N17 114.6(6)
C58 C57 N17 123.8(6)
C59 C58 C57 117.5(7)
C60 C59 C58 121.2(7)
C59 C60 C61 120.4(7)
N19 C61 N18 115.3(6)
N19 C61 C60 126.2(6)
N18 C61 C60 118.4(7)
C63 C62 N20 120.5(7)
C63 C62 N19 124.8(7)
N20 C62 N19 114.6(6)
C62 C63 C64 118.7(7)
C65 C64 C63 119.9(8)
C64 C65 C66 122.1(7)
N21 C66 N20 116.0(7)
N21 C66 C65 127.0(6)
N20 C66 C65 116.8(7)
C68 C67 C72 119.3(7)
C68 C67 N21 121.4(7)
C72 C67 N21 118.9(7)
C67 C68 C69 119.5(7)
C70 C69 C68 120.7(8)
C71 C70 C69 120.1(8)
C70 C71 C72 120.3(8)
C67 C72 C71 120.1(8)
N22 C73 C74 126.0(7)
C75 C74 C73 117.9(8)
C74 C75 C76 119.1(8)
C78 C76 C77 116.7(7)
C78 C76 C75 124.7(7)
C77 C76 C75 118.5(7)
N23 C77 N22 115.9(6)
N23 C77 C76 121.8(6)
N22 C77 C76 122.2(6)
C79 C78 C76 121.7(7)
C78 C79 C80 119.9(7)
N24 C80 N23 117.4(6)
N24 C80 C79 123.7(6)
N23 C80 C79 118.8(7)
N25 C81 C82 119.5(6)
N25 C81 N24 115.1(6)
C82 C81 N24 125.0(7)
C81 C82 C83 119.2(7)
C84 C83 C82 120.8(7)
C83 C84 C85 120.9(7)
N26 C85 N25 116.9(6)
N26 C85 C84 125.9(6)
N25 C85 C84 117.3(6)
C87 C86 N27 120.1(7)
C87 C86 N26 125.9(7)
N27 C86 N26 113.9(7)
C86 C87 C88 118.6(7)
C89 C88 C87 121.5(8)
C88 C89 C90 120.1(8)
N28 C90 N27 117.0(7)
N28 C90 C89 124.6(7)
N27 C90 C89 118.4(7)
C92 C91 C96 119.1(7)
C92 C91 N28 119.9(7)
C96 C91 N28 121.1(7)
C91 C92 C93 119.9(8)
C94 C93 C92 120.8(8)
C95 C94 C93 118.8(8)
C94 C95 C96 121.7(8)
C95 C96 C91 119.7(8)
F6 P1 F3 91.7(3)
F6 P1 F2 90.4(3)
F3 P1 F2 90.1(3)
F6 P1 F5 178.8(3)
F3 P1 F5 89.3(3)
F2 P1 F5 90.3(3)
F6 P1 F1 89.5(3)
F3 P1 F1 90.2(3)
F2 P1 F1 179.7(3)
F5 P1 F1 89.9(3)
F6 P1 F4 89.7(3)
F3 P1 F4 178.5(3)
F2 P1 F4 89.8(3)
F5 P1 F4 89.2(3)
F1 P1 F4 89.9(3)
Cl2 C97 Cl3 114.5(9)
Cl4 C98 Cl5 111.7(5)
Cl6 C99 Cl7 116.2(8)
Cl9 C100 Cl8 111.1(5)
C103 C102 C101 102.7(8)
C104 C103 C102 111.0(9)
C105 C104 C103 113.9(10)
C104 C105 C106 111.2(9)

loop_
_geom_bond_atom_site_label_1
_geom_bond_atom_site_label_2
_geom_bond_distance
Ni1 N15 2.119(6)
Ni1 N22 2.139(6)
Ni1 N1 2.153(6)
Ni1 N8 2.167(6)
Ni1 Ni2 2.3268(12)
Ni1 Cl1 2.4049(19)
Ni2 N16 2.008(6)
Ni2 N2 2.025(6)
Ni2 N23 2.027(6)
Ni2 N9 2.037(6)
Ni2 Ni3 2.3144(12)
Ni3 N17 1.889(5)
Ni3 N3 1.904(5)
Ni3 N24 1.906(5)
Ni3 N10 1.907(5)
Ni3 Ni4 2.2865(12)
Ni4 N18 1.901(6)
Ni4 N11 1.908(6)
Ni4 N25 1.911(5)
Ni4 N4 1.918(5)
Ni4 Ni5 2.2553(12)
Ni5 N5 1.884(6)
Ni5 N19 1.885(6)
Ni5 N12 1.888(5)
Ni5 N26 1.899(6)
Ni5 Ni6 2.2534(12)
Ni6 N13 1.905(6)
Ni6 N20 1.911(6)
Ni6 N6 1.915(6)
Ni6 N27 1.916(6)
Ni6 Ni7 2.3048(12)
Ni7 N21 1.904(6)
Ni7 N14 1.922(6)
Ni7 N7 1.922(6)
Ni7 N28 1.943(6)
N1 C1 1.326(8)
N1 C5 1.358(8)
N2 C8 1.343(8)
N2 C5 1.363(8)
N3 C9 1.381(8)
N3 C8 1.383(8)
N4 C13 1.380(8)
N4 C9 1.380(8)
N5 C13 1.354(8)
N5 C14 1.379(8)
N6 C14 1.376(8)
N6 C18 1.382(8)
N7 C18 1.351(8)
N7 C19 1.429(9)
N8 C25 1.325(8)
N8 C29 1.377(9)
N9 C32 1.358(8)
N9 C29 1.362(8)
N10 C32 1.379(8)
N10 C33 1.382(8)
N11 C37 1.375(8)
N11 C33 1.389(8)
N12 C37 1.362(8)
N12 C38 1.384(8)
N13 C42 1.367(8)
N13 C38 1.392(8)
N14 C42 1.365(8)
N14 C43 1.439(8)
N15 C49 1.353(8)
N15 C53 1.367(8)
N16 C56 1.347(8)
N16 C53 1.384(8)
N17 C56 1.384(8)
N17 C57 1.404(8)
N18 C57 1.369(8)
N18 C61 1.381(8)
N19 C61 1.360(8)
N19 C62 1.407(8)
N20 C62 1.364(8)
N20 C66 1.379(8)
N21 C66 1.348(8)
N21 C67 1.429(8)
N22 C73 1.327(8)
N22 C77 1.378(8)
N23 C77 1.357(8)
N23 C80 1.361(8)
N24 C80 1.350(8)
N24 C81 1.387(8)
N25 C81 1.367(8)
N25 C85 1.391(8)
N26 C85 1.357(8)
N26 C86 1.390(8)
N27 C86 1.380(8)
N27 C90 1.387(8)
N28 C90 1.334(8)
N28 C91 1.437(8)
C1 C2 1.371(10)
C2 C3 1.373(10)
C3 C4 1.389(9)
C4 C5 1.399(10)
C4 C6 1.415(10)
C6 C7 1.359(9)
C7 C8 1.432(9)
C9 C10 1.376(9)
C10 C11 1.406(9)
C11 C12 1.358(9)
C12 C13 1.384(9)
C14 C15 1.370(10)
C15 C16 1.370(9)
C16 C17 1.370(9)
C17 C18 1.393(10)
C19 C20 1.367(10)
C19 C24 1.399(10)
C20 C21 1.354(11)
C21 C22 1.393(12)
C22 C23 1.374(12)
C23 C24 1.407(11)
C25 C26 1.396(10)
C26 C27 1.350(10)
C27 C28 1.410(10)
C28 C30 1.392(10)
C28 C29 1.407(10)
C30 C31 1.369(9)
C31 C32 1.410(9)
C33 C34 1.369(9)
C34 C35 1.414(9)
C35 C36 1.366(9)
C36 C37 1.404(9)
C38 C39 1.358(10)
C39 C40 1.429(10)
C40 C41 1.375(10)
C41 C42 1.393(10)
C43 C44 1.368(10)
C43 C48 1.380(10)
C44 C45 1.358(10)
C45 C46 1.381(11)
C46 C47 1.349(12)
C47 C48 1.388(11)
C49 C50 1.366(10)
C50 C51 1.349(10)
C51 C52 1.407(9)
C52 C53 1.385(10)
C52 C54 1.430(10)
C54 C55 1.355(9)
C55 C56 1.426(9)
C57 C58 1.396(9)
C58 C59 1.389(9)
C59 C60 1.378(9)
C60 C61 1.402(9)
C62 C63 1.363(9)
C63 C64 1.412(9)
C64 C65 1.335(9)
C65 C66 1.399(10)
C67 C68 1.380(10)
C67 C72 1.390(9)
C68 C69 1.402(10)
C69 C70 1.370(10)
C70 C71 1.360(10)
C71 C72 1.398(10)
C73 C74 1.397(10)
C74 C75 1.374(10)
C75 C76 1.415(9)
C76 C78 1.406(9)
C76 C77 1.413(9)
C78 C79 1.339(9)
C79 C80 1.442(9)
C81 C82 1.371(9)
C82 C83 1.395(9)
C83 C84 1.351(9)
C84 C85 1.394(9)
C86 C87 1.360(10)
C87 C88 1.404(9)
C88 C89 1.352(9)
C89 C90 1.388(10)
C91 C92 1.381(10)
C91 C96 1.388(9)
C92 C93 1.384(10)
C93 C94 1.377(11)
C94 C95 1.359(10)
C95 C96 1.378(10)
P1 F6 1.572(5)
P1 F3 1.581(5)
P1 F2 1.596(5)
P1 F5 1.596(5)
P1 F1 1.600(5)
P1 F4 1.600(5)
C97 Cl2 1.660(12)
C97 Cl3 1.728(16)
C98 Cl4 1.693(10)
C98 Cl5 1.778(10)
C99 Cl6 1.598(12)
C99 Cl7 1.712(10)
C100 Cl9 1.737(10)
C100 Cl8 1.774(10)
C101 C102 1.479(9)
C102 C103 1.431(9)
C103 C104 1.394(9)
C104 C105 1.375(9)
C105 C106 1.481(9)
